data_1545990
loop_
_publ_author_name
'Zhu, Kelong'
'Baggi, Giorgio'
'Vukotic, V. Nicholas'
'Loeb, Stephen J.'

_publ_section_title
;
 Reversible mechanical protection: building a 3D &#x201C;suit&#x201D;
 around a T-shaped benzimidazole axle
;
_journal_issue 5
_journal_name_full 'Chem. Sci.'
_journal_page_first 3898
_journal_paper_doi 10.1039/C7SC00790F
_journal_volume 8
_journal_year 2017
_chemical_formula_moiety 'C34 H50 O10, C25 H18 N2, C2 H3 N'
_chemical_formula_sum 'C61 H71 N3 O10'
_chemical_formula_weight 1006.20
_chemical_name_systematic
;
 ? 
;
_space_group_crystal_system orthorhombic
_space_group_IT_number 61
_space_group_name_Hall '-P 2ac 2ab'
_space_group_name_H-M_alt 'P b c a'
_symmetry_space_group_name_Hall '-P 2ac 2ab'
_symmetry_space_group_name_H-M 'P b c a'
_atom_sites_solution_hydrogens geom
_atom_sites_solution_primary direct
_audit_creation_date 2017-02-16
_audit_creation_method
;
Olex2 1.2
(compiled 2017.01.04 svn.r3372 for OlexSys, GUI svn.r5292)
;
_audit_update_record
;
2017-02-17 deposited with the CCDC.
2017-03-15 downloaded from the CCDC.
;
_cell_angle_alpha 90
_cell_angle_beta 90
_cell_angle_gamma 90
_cell_formula_units_Z 8
_cell_length_a 17.819(3)
_cell_length_b 17.457(3)
_cell_length_c 34.337(5)
_cell_measurement_reflns_used 9925
_cell_measurement_temperature 173(2)
_cell_measurement_theta_max 26.38
_cell_measurement_theta_min 2.37
_cell_volume 10681(3)
_computing_cell_refinement 'SAINT v7.60A (Bruker, 2009)'
_computing_data_collection 'SMART V5.631 (?, 2016)'
_computing_data_reduction 'SAINT v7.60A (Bruker, 2009)'
_computing_molecular_graphics 'Olex2 (Dolomanov et al., 2009)'
_computing_publication_material 'Olex2 (Dolomanov et al., 2009)'
_computing_structure_refinement 'ShelXL (Sheldrick, 2015)'
_computing_structure_solution 'XS (Sheldrick, 2008)'
_diffrn_ambient_temperature 173
_diffrn_measured_fraction_theta_full 1.000
_diffrn_measured_fraction_theta_max 1.000
_diffrn_measurement_device_type 'Bruker APEX-II CCD'
_diffrn_measurement_method '\f and \w scans'
_diffrn_radiation_monochromator Parallel,graphite
_diffrn_radiation_type MoK\a
_diffrn_radiation_wavelength 0.71073
_diffrn_reflns_av_R_equivalents 0.1488
_diffrn_reflns_av_unetI/netI 0.0705
_diffrn_reflns_Laue_measured_fraction_full 1.000
_diffrn_reflns_Laue_measured_fraction_max 1.000
_diffrn_reflns_limit_h_max 19
_diffrn_reflns_limit_h_min -19
_diffrn_reflns_limit_k_max 19
_diffrn_reflns_limit_k_min -19
_diffrn_reflns_limit_l_max 38
_diffrn_reflns_limit_l_min -38
_diffrn_reflns_number 80139
_diffrn_reflns_point_group_measured_fraction_full 1.000
_diffrn_reflns_point_group_measured_fraction_max 1.000
_diffrn_reflns_theta_full 23.256
_diffrn_reflns_theta_max 23.256
_diffrn_reflns_theta_min 2.018
_diffrn_source_current 30.0
_diffrn_source_power 1.5
_diffrn_source_voltage 50.0
_diffrn_standards_number 0
_exptl_absorpt_coefficient_mu 0.085
_exptl_absorpt_correction_T_max 0.7411
_exptl_absorpt_correction_T_min 0.5036
_exptl_absorpt_correction_type empirical
_exptl_absorpt_process_details
;
SADABS-2014/5 (Bruker,2014/5) was used for absorption correction.
wR2(int) was 0.1450 before and 0.0994 after correction.
The Ratio of minimum to maximum transmission is 0.6795.
The \l/2 correction factor is 0.00150.
;
_exptl_crystal_colour colorless
_exptl_crystal_density_diffrn 1.251
_exptl_crystal_density_method 'not measured'
_exptl_crystal_description block
_exptl_crystal_F_000 4304
_exptl_crystal_recrystallization_method 'Re-crystallisation from solvent: acetonitrile'
_refine_diff_density_max 0.499
_refine_diff_density_min -0.309
_refine_diff_density_rms 0.058
_refine_ls_extinction_method none
_refine_ls_goodness_of_fit_ref 1.166
_refine_ls_hydrogen_treatment constr
_refine_ls_matrix_type full
_refine_ls_number_parameters 760
_refine_ls_number_reflns 7663
_refine_ls_number_restraints 292
_refine_ls_restrained_S_all 1.167
_refine_ls_R_factor_all 0.1513
_refine_ls_R_factor_gt 0.1148
_refine_ls_shift/su_max 0.000
_refine_ls_shift/su_mean 0.000
_refine_ls_structure_factor_coef Fsqd
_refine_ls_weighting_details 'w=1/[\s^2^(Fo^2^)+(0.0493P)^2^+32.7204P] where P=(Fo^2^+2Fc^2^)/3'
_refine_ls_weighting_scheme calc
_refine_ls_wR_factor_gt 0.2232
_refine_ls_wR_factor_ref 0.2406
_reflns_Friedel_coverage 0.000
_reflns_number_gt 5437
_reflns_number_total 7663
_reflns_threshold_expression 'I > 2\s(I)'
_cod_data_source_file c7sc00790f2.cif
_cod_data_source_block kz74a
_cod_original_cell_volume 10682(3)
_cod_database_code 1545990
_shelx_shelxl_version_number 2016/4
_shelx_space_group_comment
;
The symmetry employed for this shelxl refinement is uniquely defined
by the following loop, which should always be used as a source of
symmetry information in preference to the above space-group names.
They are only intended as comments.
;
_olex2_refinement_description
;
1. Fixed Uiso
 At 1.2 times of:
  All C(H) groups, All C(H,H) groups, All C(H,H,H,H) groups, All N(H) groups
 At 1.5 times of:
  All C(H,H,H) groups
2. Uiso/Uaniso restraints and constraints
C57 \\sim C55 \\sim C56 \\sim O8 \\sim C55A \\sim C56A \\sim O8A: within 2A
with sigma of 0.04 and sigma for terminal atoms of 0.08
C40 \\sim C45 \\sim C46 \\sim C41 \\sim C43 \\sim C44 \\sim C42 \\sim C40A
\\sim C45A \\sim C46A \\sim C41A \\sim C43A \\sim C44A \\sim C42A: within 2A
with sigma of 0.04 and sigma for terminal atoms of 0.08
3. Same fragment restrains
{C54, C57, C55A, C56A, O8A} sigma for 1-2: 0.02, 1-3: 0.02
as
{C54, C57, C55, C56, O8}
{C39, C40A, C45A, C46A, C41A, C43A, C44A, C42A, O2} sigma for 1-2: 0.02, 1-3:
0.02
as
{C39, C40, C45, C46, C41, C43, C44, C42, O2}
4. Others
 Sof(H54C)=Sof(H54D)=Sof(H57C)=Sof(H57D)=Sof(C55A)=Sof(H55C)=Sof(H55D)=
 Sof(C56A)=Sof(H56C)=Sof(H56D)=Sof(O8A)=1-FVAR(1)
 Sof(H54A)=Sof(H54B)=Sof(H57A)=Sof(H57B)=Sof(C55)=Sof(H55A)=Sof(H55B)=Sof(C56)=
 Sof(H56A)=Sof(H56B)=Sof(O8)=FVAR(1)
 Sof(H39C)=Sof(H39D)=Sof(C40A)=Sof(H40C)=Sof(H40D)=Sof(C45A)=Sof(H45C)=
 Sof(H45D)=Sof(C46A)=Sof(H46C)=Sof(H46D)=Sof(C41A)=Sof(H41C)=Sof(H41D)=
 Sof(C43A)=Sof(H43C)=Sof(H43D)=Sof(C44A)=Sof(H44C)=Sof(H44D)=Sof(C42A)=
 Sof(H42C)=Sof(H42D)=1-FVAR(2)
 Sof(H39A)=Sof(H39B)=Sof(C40)=Sof(H40A)=Sof(H40B)=Sof(C45)=Sof(H45A)=Sof(H45B)=
 Sof(C46)=Sof(H46A)=Sof(H46B)=Sof(C41)=Sof(H41A)=Sof(H41B)=Sof(C43)=Sof(H43A)=
 Sof(H43B)=Sof(C44)=Sof(H44A)=Sof(H44B)=Sof(C42)=Sof(H42A)=Sof(H42B)=FVAR(2)
5.a Secondary CH2 refined with riding coordinates:
 C54(H54A,H54B), C54(H54C,H54D), C57(H57A,H57B), C57(H57C,H57D), C55(H55A,
 H55B), C56(H56A,H56B), C48(H48A,H48B), C49(H49A,H49B), C51(H51A,H51B),
 C53(H53A,H53B), C50(H50A,H50B), C52(H52A,H52B), C38(H38A,H38B), C47(H47A,H47B),
  C59(H59A,H59B), C58(H58A,H58B), C39(H39A,H39B), C39(H39C,H39D), C40(H40A,
 H40B), C45(H45A,H45B), C46(H46A,H46B), C41(H41A,H41B), C43(H43A,H43B),
 C44(H44A,H44B), C42(H42A,H42B), C40A(H40C,H40D), C45A(H45C,H45D), C46A(H46C,
 H46D), C41A(H41C,H41D), C43A(H43C,H43D), C44A(H44C,H44D), C42A(H42C,H42D),
 C55A(H55C,H55D), C56A(H56C,H56D)
5.b Aromatic/amide H refined with riding coordinates:
 C35(H35), C29(H29), C31(H31), C37(H37), C27(H27), C33(H33), C11(H11),
 C15(H15), C19(H19), C17(H17), C18(H18), C10(H10), C16(H16), C3(H3), C25(H25),
 C23(H23), C7(H7), C6(H6), C4(H4), C5(H5), C21(H21), C24(H24), C22(H22), N1(H1)
5.c Idealised Me refined as rotating group:
 C2S(H2SA,H2SB,H2SC)
;
_olex2_submission_special_instructions 'No special instructions were received'

loop_
_space_group_symop_operation_xyz
'x, y, z'
'-x+1/2, -y, z+1/2'
'x+1/2, -y+1/2, -z'
'-x, y+1/2, -z+1/2'
'-x, -y, -z'
'x-1/2, y, -z-1/2'
'-x-1/2, y-1/2, z'
'x, -y-1/2, z-1/2'

loop_
_atom_site_label
_atom_site_type_symbol
_atom_site_fract_x
_atom_site_fract_y
_atom_site_fract_z
_atom_site_U_iso_or_equiv
_atom_site_adp_type
_atom_site_occupancy
_atom_site_site_symmetry_order
_atom_site_calc_flag
_atom_site_refinement_flags_posn
_atom_site_refinement_flags_adp
_atom_site_refinement_flags_occupancy
_atom_site_disorder_assembly
_atom_site_disorder_group
C30 C 0.0716(3) 0.8181(3) 0.21152(18) 0.0396(15) Uani 1 1 d . . . . .
C35 C 0.0307(4) 0.4838(3) 0.1110(2) 0.0569(19) Uani 1 1 d . . . . .
H35 H 0.054428 0.453685 0.129602 0.068 Uiso 1 1 calc R . . . .
C29 C 0.1434(3) 0.7963(3) 0.20039(17) 0.0418(15) Uani 1 1 d . . . . .
H29 H 0.168001 0.757262 0.213681 0.050 Uiso 1 1 calc R . . . .
C28 C 0.1781(3) 0.8326(3) 0.16949(18) 0.0433(15) Uani 1 1 d . . . . .
C31 C 0.0349(3) 0.8771(3) 0.19216(18) 0.0456(16) Uani 1 1 d . . . . .
H31 H -0.013527 0.891155 0.199270 0.055 Uiso 1 1 calc R . . . .
C54 C -0.0339(3) 0.7970(4) 0.25365(19) 0.0512(17) Uani 1 1 d D . . . .
H54A H -0.069055 0.786954 0.232677 0.061 Uiso 0.601(13) 1 calc R . P A 1
H54B H -0.037578 0.850595 0.260896 0.061 Uiso 0.601(13) 1 calc R . P A 1
H54C H -0.064948 0.801218 0.230528 0.061 Uiso 0.399(13) 1 calc R . P A 2
H54D H -0.033469 0.846751 0.266246 0.061 Uiso 0.399(13) 1 calc R . P A 2
C57 C -0.1389(4) 0.5604(5) 0.2604(2) 0.081(3) Uani 1 1 d D U . . .
H57A H -0.121779 0.531674 0.282866 0.097 Uiso 0.601(13) 1 calc R . P A 1
H57B H -0.190460 0.546017 0.255109 0.097 Uiso 0.601(13) 1 calc R . P A 1
H57C H -0.151606 0.513896 0.274339 0.097 Uiso 0.399(13) 1 calc R . P A 2
H57D H -0.185070 0.584533 0.251835 0.097 Uiso 0.399(13) 1 calc R . P A 2
C55 C -0.0500(13) 0.7465(8) 0.2879(4) 0.050(5) Uani 0.601(13) 1 d D U P A 1
H55A H -0.008243 0.750233 0.305932 0.060 Uiso 0.601(13) 1 calc R . P A 1
H55B H -0.094081 0.766241 0.301172 0.060 Uiso 0.601(13) 1 calc R . P A 1
C56 C -0.1345(6) 0.6493(7) 0.2693(4) 0.063(4) Uani 0.601(13) 1 d D U P A 1
H56A H -0.149581 0.678030 0.246462 0.076 Uiso 0.601(13) 1 calc R . P A 1
H56B H -0.168613 0.661891 0.290381 0.076 Uiso 0.601(13) 1 calc R . P A 1
O8 O -0.0622(4) 0.6691(4) 0.2796(3) 0.051(3) Uani 0.601(13) 1 d D U P A 1
C48 C 0.2811(3) 0.8324(4) 0.12425(18) 0.0502(17) Uani 1 1 d . . . . .
H48A H 0.296474 0.885282 0.127683 0.060 Uiso 1 1 calc R . . . .
H48B H 0.244192 0.830653 0.103488 0.060 Uiso 1 1 calc R . . . .
C36 C -0.0456(4) 0.5043(3) 0.1163(2) 0.057(2) Uani 1 1 d . . . . .
C37 C -0.0794(5) 0.5458(4) 0.0872(2) 0.069(2) Uani 1 1 d . . . . .
H37 H -0.129865 0.558620 0.089754 0.083 Uiso 1 1 calc R . . . .
C34 C 0.0712(4) 0.5083(3) 0.0780(2) 0.060(2) Uani 1 1 d . . . . .
C27 C 0.1429(3) 0.8926(3) 0.15046(19) 0.0496(17) Uani 1 1 d . . . . .
H27 H 0.166939 0.917798 0.130124 0.059 Uiso 1 1 calc R . . . .
C49 C 0.3471(3) 0.7850(4) 0.11346(19) 0.0554(18) Uani 1 1 d . . . . .
H49A H 0.377724 0.812317 0.094664 0.066 Uiso 1 1 calc R . . . .
H49B H 0.377499 0.775262 0.136377 0.066 Uiso 1 1 calc R . . . .
C26 C 0.0718(4) 0.9149(4) 0.16182(19) 0.0514(17) Uani 1 1 d . . . . .
C51 C 0.3525(4) 0.6014(4) 0.0629(2) 0.074(2) Uani 1 1 d . . . . .
H51A H 0.326412 0.624775 0.041119 0.089 Uiso 1 1 calc R . . . .
H51B H 0.395224 0.573691 0.052495 0.089 Uiso 1 1 calc R . . . .
C33 C 0.0346(5) 0.5505(4) 0.0493(2) 0.073(2) Uani 1 1 d . . . . .
H33 H 0.060209 0.566176 0.027125 0.088 Uiso 1 1 calc R . . . .
C53 C 0.1906(5) 0.5157(4) 0.0456(2) 0.067(2) Uani 1 1 d . . . . .
H53A H 0.183402 0.570483 0.042645 0.081 Uiso 1 1 calc R . . . .
H53B H 0.175883 0.490858 0.021560 0.081 Uiso 1 1 calc R . . . .
C50 C 0.3803(4) 0.6630(5) 0.0891(2) 0.075(2) Uani 1 1 d . . . . .
H50A H 0.398566 0.640574 0.113132 0.090 Uiso 1 1 calc R . . . .
H50B H 0.421726 0.689586 0.076709 0.090 Uiso 1 1 calc R . . . .
C52 C 0.2719(5) 0.4988(4) 0.0543(2) 0.074(2) Uani 1 1 d . . . . .
H52A H 0.275591 0.447498 0.065016 0.089 Uiso 1 1 calc R . . . .
H52B H 0.299903 0.499649 0.030126 0.089 Uiso 1 1 calc R . . . .
C32 C -0.0417(5) 0.5692(4) 0.0544(2) 0.068(2) Uani 1 1 d . . . . .
C38 C 0.0348(5) 0.9817(5) 0.1412(3) 0.087(3) Uani 1 1 d . . . . .
H38A H 0.057086 1.029062 0.150399 0.105 Uiso 1 1 calc R . . . .
H38B H 0.044822 0.977821 0.113473 0.105 Uiso 1 1 calc R . . . .
C47 C -0.0763(5) 0.6186(5) 0.0219(3) 0.095(3) Uani 1 1 d . . . . .
H47A H -0.055440 0.669897 0.023162 0.114 Uiso 1 1 calc R . . . .
H47B H -0.063527 0.596966 -0.003237 0.114 Uiso 1 1 calc R . . . .
C59 C -0.0556(4) 0.4524(4) 0.1802(2) 0.063(2) Uani 1 1 d . . . . .
H59A H -0.005752 0.472636 0.184838 0.075 Uiso 1 1 calc R . . . .
H59B H -0.051489 0.397655 0.175742 0.075 Uiso 1 1 calc R . . . .
C58 C -0.1049(4) 0.4675(4) 0.2147(3) 0.076(2) Uani 1 1 d . . . . .
H58A H -0.157173 0.460710 0.207530 0.091 Uiso 1 1 calc R . . . .
H58B H -0.093184 0.431757 0.235432 0.091 Uiso 1 1 calc R . . . .
O7 O 0.0410(2) 0.7784(2) 0.24200(12) 0.0454(10) Uani 1 1 d . . . . .
O3 O 0.2485(2) 0.8047(2) 0.15935(12) 0.0501(11) Uani 1 1 d . . . . .
O1 O -0.0401(3) 0.9847(3) 0.14679(16) 0.0874(18) Uani 1 1 d . . . . .
O9 O -0.0929(3) 0.5424(3) 0.22735(14) 0.0735(15) Uani 1 1 d . . . . .
O10 O -0.0876(3) 0.4880(3) 0.14758(15) 0.0625(13) Uani 1 1 d . . . . .
O6 O 0.1460(3) 0.4879(3) 0.07709(14) 0.0637(13) Uani 1 1 d . . . . .
O5 O 0.3052(3) 0.5502(3) 0.08046(14) 0.0716(14) Uani 1 1 d . . . . .
O4 O 0.3228(2) 0.7152(3) 0.09739(13) 0.0567(12) Uani 1 1 d . . . . .
C39 C -0.0750(5) 1.0509(5) 0.1299(2) 0.085(3) Uani 1 1 d D . . . .
H39A H -0.049529 1.065077 0.105970 0.102 Uiso 0.818(8) 1 calc R . P B 1
H39B H -0.072314 1.093862 0.147774 0.102 Uiso 0.818(8) 1 calc R . P B 1
H39C H -0.036877 1.076815 0.114589 0.102 Uiso 0.182(8) 1 calc R . P B 2
H39D H -0.087777 1.085021 0.151188 0.102 Uiso 0.182(8) 1 calc R . P B 2
C40 C -0.1555(7) 1.0311(7) 0.1216(4) 0.108(5) Uani 0.818(8) 1 d D U P B 1
H40A H -0.177402 1.005488 0.143936 0.130 Uiso 0.818(8) 1 calc R . P B 1
H40B H -0.183968 1.077467 0.116617 0.130 Uiso 0.818(8) 1 calc R . P B 1
C45 C -0.1940(7) 0.7573(6) 0.0297(4) 0.107(4) Uani 0.818(8) 1 d D U P B 1
H45A H -0.233293 0.753609 0.010267 0.128 Uiso 0.818(8) 1 calc R . P B 1
H45B H -0.147933 0.773005 0.017010 0.128 Uiso 0.818(8) 1 calc R . P B 1
C46 C -0.1834(7) 0.6818(6) 0.0497(3) 0.104(4) Uani 0.818(8) 1 d D U P B 1
H46A H -0.148881 0.688757 0.071262 0.124 Uiso 0.818(8) 1 calc R . P B 1
H46B H -0.231192 0.665710 0.060514 0.124 Uiso 0.818(8) 1 calc R . P B 1
C41 C -0.1586(7) 0.9809(8) 0.0876(3) 0.111(4) Uani 0.818(8) 1 d D U P B 1
H41A H -0.128234 0.936003 0.093002 0.133 Uiso 0.818(8) 1 calc R . P B 1
H41B H -0.135416 1.007485 0.065886 0.133 Uiso 0.818(8) 1 calc R . P B 1
C43 C -0.2284(7) 0.8925(8) 0.0448(3) 0.111(4) Uani 0.818(8) 1 d D U P B 1
H43A H -0.273833 0.891609 0.029239 0.134 Uiso 0.818(8) 1 calc R . P B 1
H43B H -0.186975 0.904956 0.027660 0.134 Uiso 0.818(8) 1 calc R . P B 1
C44 C -0.2159(7) 0.8152(8) 0.0613(4) 0.124(5) Uani 0.818(8) 1 d D U P B 1
H44A H -0.261383 0.798042 0.074207 0.149 Uiso 0.818(8) 1 calc R . P B 1
H44B H -0.176398 0.817767 0.080725 0.149 Uiso 0.818(8) 1 calc R . P B 1
C42 C -0.2355(6) 0.9539(8) 0.0747(3) 0.103(4) Uani 0.818(8) 1 d D U P B 1
H42A H -0.262992 0.934523 0.096984 0.123 Uiso 0.818(8) 1 calc R . P B 1
H42B H -0.263344 0.996696 0.063922 0.123 Uiso 0.818(8) 1 calc R . P B 1
O2 O -0.1558(4) 0.6227(3) 0.02559(18) 0.103(2) Uani 1 1 d D . . . .
C40A C -0.143(2) 1.045(2) 0.1048(16) 0.119(13) Uani 0.182(8) 1 d D U P B 2
H40C H -0.174391 1.089164 0.109040 0.143 Uiso 0.182(8) 1 calc R . P B 2
H40D H -0.127476 1.044868 0.077716 0.143 Uiso 0.182(8) 1 calc R . P B 2
C45A C -0.223(3) 0.736(2) 0.0500(11) 0.115(10) Uani 0.182(8) 1 d D U P B 2
H45C H -0.182674 0.737337 0.069199 0.138 Uiso 0.182(8) 1 calc R . P B 2
H45D H -0.265690 0.711364 0.061564 0.138 Uiso 0.182(8) 1 calc R . P B 2
C46A C -0.197(3) 0.691(2) 0.0151(10) 0.133(12) Uani 0.182(8) 1 d D U P B 2
H46C H -0.240522 0.676666 -0.000255 0.159 Uiso 0.182(8) 1 calc R . P B 2
H46D H -0.165358 0.723295 -0.001083 0.159 Uiso 0.182(8) 1 calc R . P B 2
C41A C -0.1873(19) 0.976(3) 0.1121(12) 0.109(10) Uani 0.182(8) 1 d D U P B 2
H41C H -0.239658 0.990412 0.113571 0.131 Uiso 0.182(8) 1 calc R . P B 2
H41D H -0.173231 0.955754 0.137476 0.131 Uiso 0.182(8) 1 calc R . P B 2
C43A C -0.249(2) 0.871(2) 0.0732(14) 0.135(10) Uani 0.182(8) 1 d D U P B 2
H43C H -0.287940 0.907677 0.067852 0.163 Uiso 0.182(8) 1 calc R . P B 2
H43D H -0.264284 0.841033 0.095714 0.163 Uiso 0.182(8) 1 calc R . P B 2
C44A C -0.243(3) 0.8173(17) 0.0390(11) 0.114(10) Uani 0.182(8) 1 d D U P B 2
H44C H -0.205592 0.836977 0.021078 0.136 Uiso 0.182(8) 1 calc R . P B 2
H44D H -0.290821 0.816696 0.025395 0.136 Uiso 0.182(8) 1 calc R . P B 2
C42A C -0.180(2) 0.912(2) 0.0830(14) 0.110(9) Uani 0.182(8) 1 d D U P B 2
H42C H -0.159671 0.932810 0.059127 0.132 Uiso 0.182(8) 1 calc R . P B 2
H42D H -0.144240 0.874963 0.092910 0.132 Uiso 0.182(8) 1 calc R . P B 2
C55A C -0.069(2) 0.7411(12) 0.2803(6) 0.070(9) Uani 0.399(13) 1 d D U P A 2
H55C H -0.034702 0.729537 0.301600 0.084 Uiso 0.399(13) 1 calc R . P A 2
H55D H -0.114750 0.761590 0.290982 0.084 Uiso 0.399(13) 1 calc R . P A 2
C56A C -0.0968(10) 0.6132(9) 0.2864(4) 0.063(6) Uani 0.399(13) 1 d D U P A 2
H56C H -0.126841 0.630673 0.308177 0.076 Uiso 0.399(13) 1 calc R . P A 2
H56D H -0.050413 0.590748 0.295796 0.076 Uiso 0.399(13) 1 calc R . P A 2
O8A O -0.0835(8) 0.6736(6) 0.2580(3) 0.047(4) Uani 0.399(13) 1 d D U P A 2
C8 C 0.0366(3) 0.6666(3) 0.15126(15) 0.0283(12) Uani 1 1 d . . . . .
C1 C -0.0803(3) 0.7111(3) 0.15190(16) 0.0321(13) Uani 1 1 d . . . . .
C13 C 0.0237(3) 0.7181(3) 0.12046(15) 0.0290(12) Uani 1 1 d . . . . .
C11 C 0.1475(3) 0.6954(3) 0.09911(16) 0.0340(13) Uani 1 1 d . . . . .
H11 H 0.186006 0.702726 0.081202 0.041 Uiso 1 1 calc R . . . .
C12 C 0.0804(3) 0.7338(3) 0.09324(15) 0.0325(13) Uani 1 1 d . . . . .
C20 C 0.0699(3) 0.7866(3) 0.05968(16) 0.0331(13) Uani 1 1 d . . . . .
C14 C 0.1201(3) 0.5771(3) 0.19073(16) 0.0305(13) Uani 1 1 d . . . . .
C2 C -0.1582(3) 0.7232(3) 0.16534(15) 0.0330(13) Uani 1 1 d . . . . .
C15 C 0.0875(3) 0.5874(3) 0.22737(17) 0.0355(14) Uani 1 1 d . . . . .
H15 H 0.056841 0.629629 0.231893 0.043 Uiso 1 1 calc R . . . .
C9 C 0.1056(3) 0.6294(3) 0.15774(15) 0.0268(12) Uani 1 1 d . . . . .
C19 C 0.1685(3) 0.5142(3) 0.18603(18) 0.0399(14) Uani 1 1 d . . . . .
H19 H 0.192033 0.506560 0.162181 0.048 Uiso 1 1 calc R . . . .
C17 C 0.1476(3) 0.4736(3) 0.2518(2) 0.0475(16) Uani 1 1 d . . . . .
H17 H 0.156381 0.439303 0.272028 0.057 Uiso 1 1 calc R . . . .
C18 C 0.1817(3) 0.4635(3) 0.2161(2) 0.0462(16) Uani 1 1 d . . . . .
H18 H 0.213739 0.422137 0.212244 0.055 Uiso 1 1 calc R . . . .
C10 C 0.1604(3) 0.6464(3) 0.13039(16) 0.0352(14) Uani 1 1 d . . . . .
H10 H 0.207568 0.624284 0.133059 0.042 Uiso 1 1 calc R . . . .
C16 C 0.1006(3) 0.5351(3) 0.25706(18) 0.0440(15) Uani 1 1 d . . . . .
H16 H 0.077002 0.541837 0.280985 0.053 Uiso 1 1 calc R . . . .
C3 C -0.2033(3) 0.6642(4) 0.1773(2) 0.063(2) Uani 1 1 d . . . . .
H3 H -0.185615 0.614147 0.176385 0.075 Uiso 1 1 calc R . . . .
C25 C 0.1135(5) 0.7846(5) 0.0278(2) 0.093(3) Uani 1 1 d . . . . .
H25 H 0.150552 0.747116 0.026485 0.112 Uiso 1 1 calc R . . . .
C23 C 0.0525(4) 0.8863(5) -0.0039(2) 0.068(2) Uani 1 1 d . . . . .
H23 H 0.045456 0.917349 -0.025627 0.082 Uiso 1 1 calc R . . . .
C7 C -0.1858(3) 0.7965(4) 0.16593(19) 0.0541(17) Uani 1 1 d . . . . .
H7 H -0.155843 0.836985 0.157671 0.065 Uiso 1 1 calc R . . . .
C6 C -0.2583(4) 0.8103(5) 0.1789(2) 0.081(3) Uani 1 1 d . . . . .
H6 H -0.277074 0.859997 0.178705 0.097 Uiso 1 1 calc R . . . .
C4 C -0.2751(4) 0.6788(6) 0.1909(2) 0.079(2) Uani 1 1 d . . . . .
H4 H -0.304921 0.638551 0.199489 0.094 Uiso 1 1 calc R . . . .
C5 C -0.3023(4) 0.7519(6) 0.1917(2) 0.074(2) Uani 1 1 d . . . . .
H5 H -0.350425 0.761601 0.200975 0.089 Uiso 1 1 calc R . . . .
C21 C 0.0173(4) 0.8430(5) 0.0592(3) 0.095(3) Uani 1 1 d . . . . .
H21 H -0.013654 0.848853 0.080772 0.115 Uiso 1 1 calc R . . . .
C24 C 0.1070(5) 0.8344(5) -0.0029(2) 0.101(3) Uani 1 1 d . . . . .
H24 H 0.141213 0.831752 -0.023333 0.121 Uiso 1 1 calc R . . . .
C22 C 0.0076(4) 0.8926(6) 0.0276(3) 0.114(4) Uani 1 1 d . . . . .
H22 H -0.029689 0.929860 0.028332 0.137 Uiso 1 1 calc R . . . .
N2 N -0.0497(2) 0.7459(2) 0.12212(12) 0.0310(10) Uani 1 1 d . . . . .
N1 N -0.0319(2) 0.6623(2) 0.17053(12) 0.0293(10) Uani 1 1 d . . . . .
H1 H -0.042033 0.634207 0.190432 0.035 Uiso 1 1 calc R . . . .
C1S C 0.0594(6) 0.7961(7) 0.4069(4) 0.118(4) Uani 1 1 d . . . . .
C2S C 0.0641(8) 0.8380(7) 0.4435(4) 0.173(6) Uani 1 1 d . . . . .
H2SA H 0.033574 0.883231 0.441899 0.259 Uiso 1 1 calc GR . . . .
H2SB H 0.115303 0.852408 0.448220 0.259 Uiso 1 1 calc GR . . . .
H2SC H 0.046582 0.806168 0.464343 0.259 Uiso 1 1 calc GR . . . .
N1S N 0.0537(6) 0.7623(7) 0.3784(4) 0.149(4) Uani 1 1 d . . . . .

loop_
_atom_site_aniso_label
_atom_site_aniso_U_11
_atom_site_aniso_U_22
_atom_site_aniso_U_33
_atom_site_aniso_U_23
_atom_site_aniso_U_13
_atom_site_aniso_U_12
C30 0.035(3) 0.034(3) 0.050(4) -0.013(3) -0.004(3) 0.000(3)
C35 0.072(5) 0.033(4) 0.066(5) 0.005(3) -0.028(4) -0.007(4)
C29 0.039(3) 0.043(4) 0.044(4) -0.004(3) -0.011(3) -0.011(3)
C28 0.043(4) 0.035(3) 0.052(4) -0.011(3) -0.003(3) -0.003(3)
C31 0.039(3) 0.040(4) 0.058(4) -0.014(3) 0.003(3) 0.002(3)
C54 0.045(4) 0.056(4) 0.053(4) -0.014(3) 0.005(3) 0.007(3)
C57 0.051(4) 0.114(7) 0.078(6) 0.036(5) 0.016(4) -0.029(5)
C55 0.030(9) 0.070(9) 0.051(8) -0.001(7) 0.009(6) 0.002(6)
C56 0.049(7) 0.104(10) 0.036(7) -0.005(7) 0.001(6) -0.023(7)
O8 0.038(5) 0.059(6) 0.054(6) 0.023(5) 0.014(4) -0.007(4)
C48 0.047(4) 0.052(4) 0.051(4) -0.007(3) 0.008(3) -0.019(3)
C36 0.079(5) 0.027(3) 0.065(5) 0.001(3) -0.050(4) -0.007(3)
C37 0.080(5) 0.041(4) 0.086(6) -0.013(4) -0.021(5) -0.024(4)
C34 0.085(6) 0.023(3) 0.071(5) -0.004(3) -0.033(4) -0.007(4)
C27 0.048(4) 0.042(4) 0.059(4) -0.005(3) 0.015(3) -0.009(3)
C49 0.039(4) 0.076(5) 0.051(4) -0.009(4) 0.000(3) -0.013(4)
C26 0.057(4) 0.038(4) 0.059(4) 0.002(3) 0.000(4) -0.002(3)
C51 0.062(5) 0.074(5) 0.086(6) -0.010(5) 0.027(4) 0.004(4)
C33 0.095(6) 0.041(4) 0.082(6) -0.009(4) -0.023(5) -0.023(4)
C53 0.105(6) 0.042(4) 0.054(4) -0.009(4) -0.005(5) -0.006(4)
C50 0.039(4) 0.098(6) 0.087(6) -0.009(5) 0.012(4) 0.011(4)
C52 0.094(6) 0.061(5) 0.068(5) -0.008(4) 0.018(5) -0.002(5)
C32 0.097(6) 0.027(4) 0.081(6) -0.006(4) -0.054(5) -0.015(4)
C38 0.076(6) 0.077(6) 0.110(7) 0.025(5) 0.018(5) 0.010(5)
C47 0.100(7) 0.072(6) 0.114(8) -0.007(5) -0.046(6) -0.020(5)
C59 0.053(4) 0.043(4) 0.092(6) 0.013(4) -0.033(4) -0.006(3)
C58 0.044(4) 0.067(5) 0.116(7) 0.039(5) -0.001(5) -0.011(4)
O7 0.038(2) 0.047(2) 0.051(3) -0.004(2) 0.008(2) 0.004(2)
O3 0.032(2) 0.063(3) 0.055(3) -0.005(2) 0.000(2) -0.006(2)
O1 0.086(4) 0.090(4) 0.086(4) 0.035(3) 0.027(3) 0.044(3)
O9 0.056(3) 0.096(4) 0.069(3) 0.007(3) 0.011(3) -0.046(3)
O10 0.056(3) 0.059(3) 0.072(3) 0.003(3) -0.013(3) -0.009(2)
O6 0.073(3) 0.052(3) 0.067(3) -0.001(2) -0.001(3) -0.001(3)
O5 0.076(3) 0.071(3) 0.068(3) -0.007(3) 0.021(3) 0.000(3)
O4 0.026(2) 0.062(3) 0.083(3) -0.004(3) 0.008(2) 0.002(2)
C39 0.085(6) 0.084(6) 0.085(6) 0.027(5) 0.012(5) 0.043(5)
C40 0.134(11) 0.109(10) 0.082(9) 0.035(8) 0.024(8) 0.066(9)
C45 0.095(8) 0.074(8) 0.152(11) 0.060(8) -0.019(8) -0.005(7)
C46 0.126(10) 0.079(8) 0.105(9) 0.020(7) -0.043(8) -0.005(7)
C41 0.115(9) 0.129(10) 0.089(8) 0.021(8) 0.050(7) 0.035(9)
C43 0.097(8) 0.151(11) 0.086(8) 0.049(8) 0.004(7) 0.022(8)
C44 0.092(8) 0.164(12) 0.117(10) 0.024(9) -0.034(7) 0.059(8)
C42 0.063(7) 0.154(11) 0.092(8) 0.035(8) 0.006(6) 0.052(7)
O2 0.131(6) 0.068(4) 0.109(5) -0.019(4) -0.067(4) 0.010(4)
C40A 0.14(2) 0.13(2) 0.10(2) 0.03(2) 0.01(2) 0.02(2)
C45A 0.111(19) 0.109(19) 0.125(19) 0.058(18) -0.046(18) 0.006(18)
C46A 0.14(2) 0.10(2) 0.15(2) 0.09(2) -0.03(2) 0.00(2)
C41A 0.116(19) 0.124(19) 0.088(18) 0.031(19) 0.011(18) 0.032(19)
C43A 0.105(18) 0.17(2) 0.127(19) 0.046(19) -0.010(18) 0.030(19)
C44A 0.098(18) 0.134(19) 0.108(19) 0.049(19) -0.020(17) 0.001(18)
C42A 0.085(16) 0.147(18) 0.097(16) 0.038(17) 0.002(16) 0.041(17)
C55A 0.053(18) 0.098(17) 0.059(14) -0.004(13) 0.018(14) 0.002(12)
C56A 0.047(10) 0.113(14) 0.029(9) 0.038(9) -0.002(8) 0.003(11)
O8A 0.057(9) 0.067(8) 0.017(6) 0.019(6) 0.005(6) -0.001(6)
C8 0.026(3) 0.022(3) 0.036(3) -0.004(2) -0.001(2) -0.004(2)
C1 0.026(3) 0.033(3) 0.038(3) 0.001(3) 0.000(3) 0.000(3)
C13 0.022(3) 0.034(3) 0.031(3) -0.008(3) 0.001(2) 0.002(2)
C11 0.021(3) 0.040(3) 0.042(3) -0.007(3) 0.009(3) -0.002(2)
C12 0.031(3) 0.028(3) 0.039(3) -0.013(3) 0.004(3) -0.005(2)
C20 0.027(3) 0.033(3) 0.040(3) -0.007(3) 0.005(3) -0.011(3)
C14 0.019(3) 0.029(3) 0.043(3) -0.004(3) 0.000(2) -0.005(2)
C2 0.022(3) 0.051(4) 0.026(3) 0.003(3) 0.001(2) 0.001(3)
C15 0.023(3) 0.028(3) 0.056(4) 0.003(3) -0.002(3) -0.004(2)
C9 0.024(3) 0.021(3) 0.036(3) -0.009(2) 0.004(2) -0.004(2)
C19 0.029(3) 0.032(3) 0.059(4) -0.006(3) -0.002(3) 0.000(3)
C17 0.036(3) 0.037(4) 0.069(5) 0.010(3) -0.013(3) -0.009(3)
C18 0.033(3) 0.030(3) 0.075(5) -0.004(3) -0.012(3) -0.002(3)
C10 0.025(3) 0.035(3) 0.045(4) -0.008(3) -0.005(3) 0.002(2)
C16 0.038(3) 0.041(4) 0.053(4) -0.003(3) 0.000(3) -0.012(3)
C3 0.033(4) 0.072(5) 0.083(5) 0.017(4) 0.014(3) 0.001(4)
C25 0.120(7) 0.083(6) 0.077(6) 0.036(5) 0.051(5) 0.055(5)
C23 0.068(5) 0.083(6) 0.054(5) 0.026(4) 0.000(4) -0.010(4)
C7 0.037(4) 0.058(4) 0.068(5) -0.003(4) 0.010(3) 0.010(3)
C6 0.050(5) 0.096(6) 0.096(6) -0.003(5) 0.020(5) 0.032(5)
C4 0.034(4) 0.117(7) 0.085(6) 0.022(5) 0.013(4) -0.007(5)
C5 0.026(4) 0.132(8) 0.064(5) 0.005(5) 0.015(3) 0.016(5)
C21 0.067(5) 0.120(7) 0.100(7) 0.069(6) 0.046(5) 0.039(5)
C24 0.126(8) 0.101(7) 0.075(6) 0.038(5) 0.066(6) 0.044(6)
C22 0.060(5) 0.155(9) 0.127(8) 0.092(7) 0.041(5) 0.046(6)
N2 0.027(2) 0.033(3) 0.033(3) 0.000(2) 0.002(2) -0.001(2)
N1 0.024(2) 0.032(2) 0.031(2) 0.002(2) 0.007(2) -0.001(2)
C1S 0.070(6) 0.113(9) 0.170(13) -0.023(9) 0.001(8) 0.008(6)
C2S 0.208(15) 0.135(11) 0.177(13) -0.036(10) -0.088(12) 0.042(10)
N1S 0.116(8) 0.154(10) 0.176(11) -0.041(8) 0.042(8) -0.021(7)

loop_
_atom_type_symbol
_atom_type_description
_atom_type_scat_dispersion_real
_atom_type_scat_dispersion_imag
_atom_type_scat_source
C C 0.0033 0.0016 'International Tables Vol C Tables 4.2.6.8 and 6.1.1.4'
H H 0.0000 0.0000 'International Tables Vol C Tables 4.2.6.8 and 6.1.1.4'
N N 0.0061 0.0033 'International Tables Vol C Tables 4.2.6.8 and 6.1.1.4'
O O 0.0106 0.0060 'International Tables Vol C Tables 4.2.6.8 and 6.1.1.4'

loop_
_geom_angle_atom_site_label_1
_geom_angle_atom_site_label_2
_geom_angle_atom_site_label_3
_geom_angle
C29 C30 C31 120.4(6)
O7 C30 C29 116.0(5)
O8Ab C55Ab C54 107.1(13)
O7 C30 C31 123.7(5)
O8Ab C56Ab C57 97.4(10)
C41Ab C40Ab C39 114(2)
C43Ab C44Ab C45A 114(2)
C34 C35 C36 121.2(7)
C28 C29 C30 119.9(6)
C29 C28 C27 120.4(6)
C43Ab C42Ab C41A 117(2)
C42Ab C43Ab C44A 115(2)
C46Ab C45Ab C44A 111(2)
C29 C28 O3 115.9(5)
C40Ab C41Ab C42A 117(2)
C27 C28 O3 123.8(6)
C55Ab O8Ab C56A 105.7(11)
C30 C31 C26 119.0(6)
O7 C54 C55 105.3(10)
O7 C54 C55A 114.4(17)
O9 C57 C56 109.9(7)
O9 C57 C56A 108.8(8)
O3 C48 C49 110.2(5)
C37 C36 C35 117.4(8)
O10 C36 C35 125.8(6)
O10 C36 C37 116.7(7)
C32 C37 C36 122.5(8)
C33 C34 C35 119.3(8)
O6 C34 C35 115.7(6)
O6 C34 C33 125.0(8)
C26 C27 C28 119.7(6)
O4 C49 C48 109.6(5)
C31 C26 C38 120.5(6)
C27 C26 C31 120.6(6)
C27 C26 C38 118.9(6)
O5 C51 C50 114.2(7)
C34 C33 C32 119.2(8)
O6 C53 C52 108.6(6)
O4 C50 C51 110.5(6)
O5 C52 C53 114.1(6)
C37 C32 C33 120.3(7)
C37 C32 C47 124.3(8)
C33 C32 C47 115.3(8)
O1 C38 C26 113.2(6)
O2 C47 C32 111.2(8)
O10 C59 C58 108.4(6)
O9 C58 C59 108.8(6)
C30 O7 C54 118.0(5)
C28 O3 C48 117.5(5)
C38 O1 C39 113.7(6)
C58 O9 C57 111.4(6)
C36 O10 C59 120.5(5)
C34 O6 C53 117.9(6)
C51 O5 C52 113.4(6)
C50 O4 C49 114.7(5)
O1 C39 C40 107.7(8)
O1 C39 C40A 121.7(16)
C47 O2 C46A 122(3)
O2 C46Ab C45A 113(2)
C46A O2 C47 115.8(8)
C41A C40A C39 109.0(10)
C46A C45A C44 106.8(10)
O2 C46A C45 114.7(10)
C40A C41A C42 117.0(10)
C44A C43A C42 113.9(10)
C43A C44A C45 111.6(11)
C43A C42A C41 110.4(9)
O8A C55A C54 116.0(10)
O8A C56A C57 110.0(9)
C56A O8A C55 116.1(12)
C13 C8 C9 123.9(5)
N1 C8 C13 104.4(4)
N1 C8 C9 131.7(5)
N2 C1 C2 124.6(5)
N2 C1 N1 113.1(4)
N1 C1 C2 122.2(5)
C12 C13 C8 120.5(5)
N2 C13 C8 110.2(4)
N2 C13 C12 129.3(5)
C12 C11 C10 123.5(5)
C13 C12 C20 123.1(5)
C11 C12 C13 115.5(5)
C11 C12 C20 121.4(5)
C25 C20 C12 122.8(5)
C25 C20 C21 114.0(6)
C21 C20 C12 123.1(5)
C15 C14 C9 122.5(5)
C15 C14 C19 117.4(5)
C19 C14 C9 120.1(5)
C3 C2 C1 122.5(5)
C3 C2 C7 119.1(5)
C7 C2 C1 118.4(5)
C16 C15 C14 120.4(5)
C8 C9 C14 124.0(4)
C10 C9 C8 114.1(5)
C10 C9 C14 121.9(5)
C18 C19 C14 121.3(6)
C16 C17 C18 119.0(6)
C17 C18 C19 120.5(6)
C9 C10 C11 122.6(5)
C17 C16 C15 121.3(6)
C2 C3 C4 120.4(7)
C20 C25 C24 124.1(7)
C24 C23 C22 117.9(7)
C2 C7 C6 120.1(7)
C5 C6 C7 120.7(7)
C5 C4 C3 120.5(7)
C6 C5 C4 119.3(6)
C20 C21 C22 123.0(7)
C23 C24 C25 120.9(7)
C23 C22 C21 119.9(8)
C1 N2 C13 105.1(4)
C1 N1 C8 107.2(4)
N1S C1S C2S 178.1(14)

loop_
_geom_bond_atom_site_label_1
_geom_bond_atom_site_label_2
_geom_bond_distance
C30 C29 1.388(8)
C30 C31 1.389(8)
C30 O7 1.369(7)
C45Ab C46A 1.51(2)
C40Ab C41A 1.46(2)
C45Ab C44A 1.51(2)
C43Ab C44A 1.50(2)
C43Ab C42A 1.46(2)
C41Ab C42A 1.51(2)
C56Ab O8A 1.453(14)
C55Ab O8A 1.430(17)
C35 C36 1.416(10)
C35 C34 1.410(10)
C29 C28 1.383(8)
C28 C27 1.386(8)
C28 O3 1.389(7)
C31 C26 1.398(8)
C54 C55 1.499(13)
C54 O7 1.432(7)
C54 C55A 1.472(15)
C57 C56 1.583(13)
C57 O9 1.434(8)
C57 C56A 1.487(16)
C48 C49 1.486(8)
C48 O3 1.422(7)
C36 C37 1.375(9)
C36 O10 1.341(8)
C37 C32 1.372(10)
C34 C33 1.391(10)
C34 O6 1.380(8)
C27 C26 1.380(8)
C49 O4 1.407(7)
C26 C38 1.516(9)
C51 C50 1.488(10)
C51 O5 1.368(8)
C33 C32 1.409(11)
C53 C52 1.508(10)
C53 O6 1.426(8)
C50 O4 1.400(8)
C52 O5 1.401(8)
C32 C47 1.539(10)
C38 O1 1.350(9)
C47 O2 1.424(10)
C59 C58 1.498(10)
C59 O10 1.401(7)
C58 O9 1.394(9)
O1 C39 1.436(8)
C39 C40 1.503(14)
C39 C40A 1.49(2)
O2 C46A 1.45(2)
C40A C41 1.462(15)
C45A C46 1.498(13)
C45A C44 1.534(16)
C46A O2 1.411(12)
C41A C42 1.515(16)
C43A C44 1.481(15)
C43A C42 1.488(15)
C55A O8 1.398(13)
C56A O8 1.380(12)
C8 C13 1.407(7)
C8 C9 1.408(7)
C8 N1 1.391(6)
C1 C2 1.478(7)
C1 N2 1.309(6)
C1 N1 1.370(6)
C13 C12 1.404(7)
C13 N2 1.396(6)
C11 C12 1.386(7)
C11 C10 1.391(7)
C12 C20 1.487(8)
C20 C25 1.344(8)
C20 C21 1.360(9)
C14 C15 1.397(7)
C14 C9 1.478(7)
C14 C19 1.405(7)
C2 C3 1.369(8)
C2 C7 1.371(8)
C15 C16 1.388(8)
C9 C10 1.388(7)
C19 C18 1.380(8)
C17 C18 1.379(9)
C17 C16 1.374(8)
C3 C4 1.385(9)
C25 C24 1.372(10)
C23 C24 1.330(10)
C23 C22 1.350(10)
C7 C6 1.388(9)
C6 C5 1.360(11)
C4 C5 1.365(11)
C21 C22 1.397(10)
C1S C2S 1.455(16)
C1S N1S 1.148(14)
